data_7213156
loop_
_publ_author_name
'Bellouard, Fr\'ed\'eric'
'Chuburu, Fran\,coise'
'Kervarec, Nelly'
'Toupet, Lo\"ic'
'Triki, Sma\"il'
'Le Mest, Yves'
'Handel, Henri'

_publ_contact_author
; 

Toupet Loic 

G.M.C.M.-UMR6626 

Universite de Rennes 

Campus de Beaulieu 

35042 RENNES cedex , FRANCE 

;
_publ_section_title
;
 cis-Diprotected cyclams and cyclens: a new route to symmetrically or
 asymmetrically 1,4-disubstituted tetraazamacrocycles and to
 asymmetrically tetrasubstituted derivatives
;
_journal_issue 23
_journal_name_full 'Journal of the Chemical Society, Perkin Transactions 1'
_journal_page_first 3499
_journal_paper_doi 10.1039/a905701c
_journal_year 1999
_chemical_formula_sum 'C7 H10 N2 O2'
_chemical_formula_weight 154.17
_chemical_name_systematic
; 
 ? 
;
_space_group_IT_number 14
_symmetry_cell_setting monoclinic
_symmetry_space_group_name_Hall '-P 2ybc'
_symmetry_space_group_name_H-M 'P 1 21/c 1'
_atom_sites_solution_hydrogens geom
_atom_sites_solution_primary direct
_atom_sites_solution_secondary difmap
_audit_creation_method SHELXL-97
_cell_angle_alpha 90.00
_cell_angle_beta 102.40(9)
_cell_angle_gamma 90.00
_cell_formula_units_Z 4
_cell_length_a 7.190(8)
_cell_length_b 8.080(4)
_cell_length_c 12.279(12)
_cell_measurement_temperature 293(2)
_cell_volume 696.7(11)
_computing_structure_refinement 'SHELXL-97 (Sheldrick, 1997)'
_computing_structure_solution 'SHELXS-97 (Sheldrick, 1990)'
_diffrn_ambient_temperature 293(2)
_diffrn_measured_fraction_theta_full 0.946
_diffrn_measured_fraction_theta_max 0.946
_diffrn_radiation_monochromator graphite
_diffrn_radiation_source 'fine-focus sealed tube'
_diffrn_radiation_type MoK\a
_diffrn_radiation_wavelength 0.71069
_diffrn_reflns_av_R_equivalents 0.0318
_diffrn_reflns_av_sigmaI/netI 0.1663
_diffrn_reflns_limit_h_max 9
_diffrn_reflns_limit_h_min 0
_diffrn_reflns_limit_k_max 8
_diffrn_reflns_limit_k_min 0
_diffrn_reflns_limit_l_max 15
_diffrn_reflns_limit_l_min -15
_diffrn_reflns_number 1550
_diffrn_reflns_theta_full 27.00
_diffrn_reflns_theta_max 27.00
_diffrn_reflns_theta_min 2.90
_exptl_absorpt_coefficient_mu 0.110
_exptl_crystal_density_diffrn 1.470
_exptl_crystal_density_method 'not measured'
_exptl_crystal_description prism
_exptl_crystal_F_000 328
_exptl_crystal_size_max 0.28
_exptl_crystal_size_mid 0.28
_exptl_crystal_size_min 0.15
_refine_diff_density_max 0.409
_refine_diff_density_min -0.456
_refine_diff_density_rms 0.110
_refine_ls_extinction_coef 0.065(16)
_refine_ls_extinction_expression Fc^*^=kFc[1+0.001xFc^2^\l^3^/sin(2\q)]^-1/4^
_refine_ls_extinction_method SHELXL
_refine_ls_goodness_of_fit_ref 0.973
_refine_ls_hydrogen_treatment mixed
_refine_ls_matrix_type full
_refine_ls_number_parameters 111
_refine_ls_number_reflns 1440
_refine_ls_number_restraints 0
_refine_ls_restrained_S_all 0.973
_refine_ls_R_factor_all 0.2322
_refine_ls_R_factor_gt 0.0775
_refine_ls_shift/su_max 0.004
_refine_ls_shift/su_mean 0.000
_refine_ls_structure_factor_coef Fsqd
_refine_ls_weighting_details 'calc w=1/[\s^2^(Fo^2^)+(0.1207P)^2^+0.0000P] where  P=(Fo^2^+2Fc^2^)/3'
_refine_ls_weighting_scheme calc
_refine_ls_wR_factor_gt 0.1810
_refine_ls_wR_factor_ref 0.2392
_reflns_number_gt 600
_reflns_number_total 1440
_reflns_threshold_expression >2sigma(I)
_cod_data_source_file 905701csup1.cif
_cod_data_source_block 3a
_cod_depositor_comments
;
The following automatic conversions were performed:
'_atom_site_symetry_multiplicity' tag replaced with
'_atom_site_symmetry_multiplicity'.

Automatic conversion script
Id: cif_correct_tags 1440 2010-10-19 06:21:57Z saulius 

The following automatic conversions were performed:

'_symmetry_cell_setting' value 'Monoclinic' changed to 'monoclinic'
according to /home/saulius/struct/CIF-dictionaries/cif_core.dic
dictionary named 'cif_core.dic' version 2.4.2 from 2011-04-26.

Automatic conversion script
Id: cif_fix_values 1891 2012-01-12 08:04:46Z andrius 
;
_cod_original_sg_symbol_H-M P21/c
_cod_database_code 7213156

loop_
_symmetry_equiv_pos_as_xyz
'x, y, z'
'-x, y+1/2, -z+1/2'
'-x, -y, -z'
'x, -y-1/2, z-1/2'

loop_
_atom_site_label
_atom_site_type_symbol
_atom_site_fract_x
_atom_site_fract_y
_atom_site_fract_z
_atom_site_U_iso_or_equiv
_atom_site_adp_type
_atom_site_occupancy
_atom_site_symmetry_multiplicity
_atom_site_calc_flag
_atom_site_refinement_flags
O1 O 0.2963(5) 0.1718(5) -0.1286(3) 0.0466(12) Uani 1 1 d .
O2 O 0.0140(6) -0.0122(5) -0.2524(3) 0.0582(12) Uani 1 1 d .
N1 N -0.1953(6) 0.0884(6) -0.1549(3) 0.0336(11) Uani 1 1 d .
N2 N 0.1086(6) 0.2290(5) -0.0069(3) 0.0320(11) Uani 1 1 d .
C2 C 0.3529(8) 0.0193(7) 0.2063(4) 0.0384(14) Uani 1 1 d .
H2A H 0.4620 -0.0487 0.2386 0.033(13) Uiso 1 1 calc R
H2B H 0.3168 0.0809 0.2663 0.042(14) Uiso 1 1 calc R
C3 C 0.4107(7) 0.1405(7) 0.1250(4) 0.0371(14) Uani 1 1 d .
H3A H 0.4343 0.0776 0.0621 0.040(14) Uiso 1 1 calc R
H3B H 0.5307 0.1902 0.1615 0.028(13) Uiso 1 1 calc R
C4 C 0.2739(8) 0.2801(7) 0.0793(4) 0.0398(14) Uani 1 1 d .
H4A H 0.2284 0.3299 0.1406 0.033(14) Uiso 1 1 calc R
H4B H 0.3434 0.3645 0.0482 0.07(2) Uiso 1 1 calc R
C5 C 0.1390(7) 0.1714(6) -0.1048(4) 0.0302(12) Uani 1 1 d .
C6 C -0.0227(8) 0.0788(7) -0.1802(4) 0.0372(14) Uani 1 1 d .
C7 C -0.2289(8) 0.2323(8) -0.0884(5) 0.0507(17) Uani 1 1 d .
H7A H -0.2363 0.3312 -0.1339 0.15(4) Uiso 1 1 calc R
H7B H -0.3504 0.2189 -0.0671 0.019(12) Uiso 1 1 calc R
C8 C -0.0811(8) 0.2538(8) 0.0112(5) 0.0484(17) Uani 1 1 d .
H8A H -0.0900 0.3648 0.0398 0.07(2) Uiso 1 1 calc R
H8B H -0.1029 0.1765 0.0676 0.08(2) Uiso 1 1 calc R

loop_
_atom_site_aniso_label
_atom_site_aniso_U_11
_atom_site_aniso_U_22
_atom_site_aniso_U_33
_atom_site_aniso_U_23
_atom_site_aniso_U_13
_atom_site_aniso_U_12
O1 0.044(3) 0.058(3) 0.042(2) 0.0132(18) 0.0203(19) 0.009(2)
O2 0.070(3) 0.062(3) 0.051(2) -0.027(2) 0.032(2) -0.006(3)
N1 0.032(2) 0.034(3) 0.035(2) -0.003(2) 0.0098(19) 0.001(2)
N2 0.034(2) 0.031(3) 0.035(2) -0.0020(19) 0.014(2) 0.0005(19)
C2 0.050(3) 0.036(3) 0.029(2) -0.005(2) 0.006(2) 0.005(3)
C3 0.037(3) 0.038(3) 0.037(3) -0.010(2) 0.009(2) -0.002(3)
C4 0.039(3) 0.034(3) 0.046(3) -0.004(3) 0.010(3) 0.000(3)
C5 0.029(3) 0.028(3) 0.035(3) 0.012(2) 0.010(2) 0.003(2)
C6 0.051(4) 0.032(3) 0.033(3) 0.006(2) 0.019(3) 0.003(3)
C7 0.035(3) 0.057(4) 0.062(4) -0.020(3) 0.014(3) 0.005(3)
C8 0.038(3) 0.061(5) 0.045(3) -0.017(3) 0.008(3) 0.009(3)

loop_
_atom_type_symbol
_atom_type_description
_atom_type_scat_dispersion_real
_atom_type_scat_dispersion_imag
_atom_type_scat_source
C C 0.0033 0.0016 'International Tables Vol C Tables 4.2.6.8 and 6.1.1.4'
H H 0.0000 0.0000 'International Tables Vol C Tables 4.2.6.8 and 6.1.1.4'
N N 0.0061 0.0033 'International Tables Vol C Tables 4.2.6.8 and 6.1.1.4'
O O 0.0106 0.0060 'International Tables Vol C Tables 4.2.6.8 and 6.1.1.4'

loop_
_geom_angle_atom_site_label_1
_geom_angle_atom_site_label_2
_geom_angle_atom_site_label_3
_geom_angle
_geom_angle_site_symmetry_1
_geom_angle_site_symmetry_3
C6 N1 C2 122.4(4) . 3
C6 N1 C7 116.3(5) . .
C2 N1 C7 120.4(4) 3 .
C5 N2 C8 121.7(4) . .
C5 N2 C4 118.5(4) . .
C8 N2 C4 119.7(4) . .
N1 C2 C3 113.4(4) 3 .
N1 C2 H2A 108.9 3 .
C3 C2 H2A 108.9 . .
N1 C2 H2B 108.9 3 .
C3 C2 H2B 108.9 . .
H2A C2 H2B 107.7 . .
C2 C3 C4 118.3(4) . .
C2 C3 H3A 107.7 . .
C4 C3 H3A 107.7 . .
C2 C3 H3B 107.7 . .
C4 C3 H3B 107.7 . .
H3A C3 H3B 107.1 . .
N2 C4 C3 114.5(4) . .
N2 C4 H4A 108.6 . .
C3 C4 H4A 108.6 . .
N2 C4 H4B 108.6 . .
C3 C4 H4B 108.6 . .
H4A C4 H4B 107.6 . .
O1 C5 N2 123.0(5) . .
O1 C5 C6 118.7(5) . .
N2 C5 C6 117.6(4) . .
O2 C6 N1 123.7(5) . .
O2 C6 C5 118.8(5) . .
N1 C6 C5 117.1(4) . .
C8 C7 N1 112.7(5) . .
C8 C7 H7A 109.1 . .
N1 C7 H7A 109.1 . .
C8 C7 H7B 109.1 . .
N1 C7 H7B 109.1 . .
H7A C7 H7B 107.8 . .
N2 C8 C7 113.6(5) . .
N2 C8 H8A 108.8 . .
C7 C8 H8A 108.8 . .
N2 C8 H8B 108.8 . .
C7 C8 H8B 108.8 . .
H8A C8 H8B 107.7 . .

loop_
_geom_bond_atom_site_label_1
_geom_bond_atom_site_label_2
_geom_bond_distance
_geom_bond_site_symmetry_2
O1 C5 1.227(6) .
O2 C6 1.223(6) .
N1 C6 1.344(6) .
N1 C2 1.460(6) 3
N1 C7 1.471(7) .
N2 C5 1.350(6) .
N2 C8 1.442(6) .
N2 C4 1.471(6) .
C2 N1 1.460(6) 3
C2 C3 1.518(7) .
C2 H2A 0.9700 .
C2 H2B 0.9700 .
C3 C4 1.522(7) .
C3 H3A 0.9700 .
C3 H3B 0.9700 .
C4 H4A 0.9700 .
C4 H4B 0.9700 .
C5 C6 1.519(7) .
C7 C8 1.448(8) .
C7 H7A 0.9700 .
C7 H7B 0.9700 .
C8 H8A 0.9700 .
C8 H8B 0.9700 .

loop_
_geom_torsion_atom_site_label_1
_geom_torsion_atom_site_label_2
_geom_torsion_atom_site_label_3
_geom_torsion_atom_site_label_4
_geom_torsion
_geom_torsion_site_symmetry_1
N1 C2 C3 C4 69.2(6) 3
C5 N2 C4 C3 -64.8(6) .
C8 N2 C4 C3 120.2(5) .
C2 C3 C4 N2 -75.6(6) .
C8 N2 C5 O1 169.0(5) .
C4 N2 C5 O1 -5.9(8) .
C8 N2 C5 C6 -20.7(7) .
C4 N2 C5 C6 164.5(4) .
C2 N1 C6 O2 4.8(8) 3
C7 N1 C6 O2 -164.5(5) .
C2 N1 C6 C5 -167.7(4) 3
C7 N1 C6 C5 23.1(7) .
O1 C5 C6 O2 10.6(7) .
N2 C5 C6 O2 -160.2(5) .
O1 C5 C6 N1 -176.5(4) .
N2 C5 C6 N1 12.7(7) .
C6 N1 C7 C8 -51.4(7) .
C2 N1 C7 C8 139.1(5) 3
C5 N2 C8 C7 -7.6(8) .
C4 N2 C8 C7 167.2(5) .
N1 C7 C8 N2 42.4(8) .
